data_1549099
loop_
_publ_author_name
'van der Lee, Arie'
'Roche, Gilles H.'
'Wantz, Guillaume'
'Moreau, Jo\"el J E'
'Dautel, Olivier J.'
'Filhol, Jean-S\'ebastien'

_publ_section_title
;
 Experimental and theoretical evidence of a supercritical-like transition
 in an organic semiconductor presenting colossal uniaxial negative thermal
 expansion.
;
_journal_issue 16
_journal_name_full 'Chemical science'
_journal_page_first 3948
_journal_page_last 3956
_journal_paper_doi 10.1039/c8sc00159f
_journal_volume 9
_journal_year 2018
_chemical_formula_moiety 'C26 H32 O2 S2'
_chemical_formula_sum 'C26 H32 O2 S2'
_chemical_formula_weight 440.66
_space_group_IT_number 15
_space_group_name_Hall '-I 2ya'
_space_group_name_H-M_alt 'I 1 2/a 1'
_symmetry_cell_setting monoclinic
_symmetry_space_group_name_Hall '-I 2ya'
_symmetry_space_group_name_H-M 'I 1 2/a 1'
_atom_sites_solution_hydrogens difmap
_atom_sites_solution_primary iterative
_audit_update_record
;
2017-12-12 deposited with the CCDC.
2018-03-21 downloaded from the CCDC.
;
_cell_angle_alpha 90
_cell_angle_beta 93.146(5)
_cell_angle_gamma 90
_cell_formula_units_Z 4
_cell_length_a 8.3546(5)
_cell_length_b 5.6236(3)
_cell_length_c 50.168(3)
_cell_measurement_reflns_used 2577
_cell_measurement_temperature 275
_cell_measurement_theta_max 27.7520
_cell_measurement_theta_min 2.4760
_cell_volume 2353.5(2)
_computing_cell_refinement 'CrysAlisPro 1.171.38.41 (Rigaku OD, 2015)'
_computing_data_collection 'CrysAlisPro 1.171.38.41 (Rigaku OD, 2015)'
_computing_data_reduction 'CrysAlisPro 1.171.38.41 (Rigaku OD, 2015)'
_computing_molecular_graphics 'CAMERON (Watkin et al., 1996)'
_computing_publication_material 'CRYSTALS (Betteridge et al., 2003)'
_computing_structure_refinement 'CRYSTALS (Betteridge et al., 2003)'
_computing_structure_solution 'Superflip (Palatinus & Chapuis, 2007)'
_diffrn_ambient_temperature 275
_diffrn_detector 'CCD plate'
_diffrn_detector_area_resol_mean 16.0143
_diffrn_detector_type Sapphire3
_diffrn_measured_fraction_theta_full 0.998
_diffrn_measured_fraction_theta_max 0.868
_diffrn_measurement_details
;
List of Runs (angles in degrees, time in seconds):

  # Type    Start    End  Width  t~exp~   \w     \q     \k     \f   Frames
#--------------------------------------------------------------------------
  1  \w    -41.00  31.00   1.00   12.50    --   13.31 -57.00  60.00   72
  2  \w    -23.00  54.00   1.00   12.50    --   13.31-100.00  30.00   77
  3  \w    -13.00  25.00   1.00   12.50    --  -14.02-100.00-150.00   38
  4  \w    -51.00  35.00   1.00   12.50    --   13.31 -77.00 -90.00   86
  5  \w     -4.00  84.00   1.00   12.50    --   13.31  38.00-150.00   88
;
_diffrn_measurement_device Area
_diffrn_measurement_device_type 'Xcalibur, Sapphire3, Gemini'
_diffrn_measurement_method '\w scans'
_diffrn_orient_matrix_UB_11 -0.0640129000
_diffrn_orient_matrix_UB_12 -0.0786797000
_diffrn_orient_matrix_UB_13 -0.0035852000
_diffrn_orient_matrix_UB_21 -0.0550226000
_diffrn_orient_matrix_UB_22 0.0959341000
_diffrn_orient_matrix_UB_23 0.0002744000
_diffrn_orient_matrix_UB_31 0.0107589000
_diffrn_orient_matrix_UB_32 0.0226157000
_diffrn_orient_matrix_UB_33 -0.0136865000
_diffrn_radiation_monochromator graphite
_diffrn_radiation_type 'Mo K\a'
_diffrn_radiation_wavelength 0.71073
_diffrn_reflns_av_R_equivalents 0.022
_diffrn_reflns_av_unetI/netI 0.0309
_diffrn_reflns_limit_h_max 10
_diffrn_reflns_limit_h_min -10
_diffrn_reflns_limit_k_max 6
_diffrn_reflns_limit_k_min -7
_diffrn_reflns_limit_l_max 62
_diffrn_reflns_limit_l_min -62
_diffrn_reflns_number 8011
_diffrn_reflns_theta_full 25.226
_diffrn_reflns_theta_max 27.826
_diffrn_reflns_theta_min 1.626
_exptl_absorpt_coefficient_mu 0.246
_exptl_absorpt_correction_T_max 1.00000
_exptl_absorpt_correction_T_min 0.94362
_exptl_absorpt_correction_type multi-scan
_exptl_absorpt_process_details
;
CrysAlisPro 1.171.38.41 (Rigaku Oxford Diffraction, 2015)
Empirical absorption correction using spherical harmonics,
 implemented in SCALE3 ABSPACK scaling algorithm.
;
_exptl_crystal_colour colourless
_exptl_crystal_density_diffrn 1.244
_exptl_crystal_density_method 'not measured'
_exptl_crystal_description plate
_exptl_crystal_F_000 944
_exptl_crystal_size_max 0.400
_exptl_crystal_size_mid 0.350
_exptl_crystal_size_min 0.100
_refine_diff_density_max 0.17
_refine_diff_density_min -0.21
_refine_ls_extinction_method None
_refine_ls_goodness_of_fit_ref 0.9597
_refine_ls_hydrogen_treatment constr
_refine_ls_matrix_type full
_refine_ls_number_parameters 136
_refine_ls_number_reflns 2325
_refine_ls_number_restraints 0
_refine_ls_R_factor_all 0.0471
_refine_ls_R_factor_gt 0.0368
_refine_ls_shift/su_max 0.0029092
_refine_ls_shift/su_mean 0.0000922
_refine_ls_structure_factor_coef Fsqd
_refine_ls_weighting_details
;
 Method, part 1, Chebychev polynomial, (Watkin, 1994, Prince, 1982) 
 [weight] = 1.0/[A~0~*T~0~(x)+A~1~*T~1~(x) ... +A~n-1~]*T~n-1~(x)] 
 where A~i~ are the Chebychev coefficients listed below and x= Fcalc/Fmax 
 Method = Robust Weighting (Prince, 1982) 
 W = [weight] * [1-(deltaF/6*sigmaF)^2^]^2^
 A~i~ are: 
 839. 0.123E+04 657. 182. 
;
_refine_ls_weighting_scheme calc
_refine_ls_wR_factor_all 0.0603
_refine_ls_wR_factor_gt 0.0541
_refine_ls_wR_factor_ref 0.0575
_reflns_limit_h_max 10
_reflns_limit_h_min -10
_reflns_limit_k_max 7
_reflns_limit_k_min 0
_reflns_limit_l_max 62
_reflns_limit_l_min 0
_reflns_number_gt 2017
_reflns_number_total 2431
_reflns_threshold_expression I>2.0\s(I)
_oxford_diffrn_Wilson_B_factor 0.00
_oxford_diffrn_Wilson_scale 0.00
_oxford_refine_ls_r_factor_ref 0.0443
_oxford_refine_ls_scale 3.97(3)
_oxford_reflns_number_all 2431
_oxford_reflns_threshold_expression_ref I>0.0\s(I)
_cod_data_source_file c8sc00159f2.cif
_cod_data_source_block 275K
_cod_depositor_comments 'Adding full bibliography for 1549094--1549104.cif.'
_cod_original_cell_volume 2353.50(12)
_cod_original_sg_symbol_H-M 'I 1 2/a 1 '
_cod_database_code 1549099
_cell_oxdiff_length_a 8.3485(6)
_cell_oxdiff_length_b 5.6242(4)
_cell_oxdiff_length_c 50.202(2)
_cell_oxdiff_angle_alpha 89.964(5)
_cell_oxdiff_angle_beta 93.197(5)
_cell_oxdiff_angle_gamma 90.009(6)
_cell_oxdiff_volume 2353.5(3)
_oxdiff_exptl_absorpt_empirical_full_min 0.947
_oxdiff_exptl_absorpt_empirical_full_max 1.074
_oxdiff_exptl_absorpt_empirical_details
;
Empirical correction (ABSPACK) includes:
- Absorption correction using spherical harmonics
- Frame scaling
;
_montpellier_reflns_maxres 0.76
_montpellier_reflns_completeness_maxres 87.38
_montpellier_reflns_redundancy_maxres 3.19

loop_
_symmetry_equiv_pos_as_xyz
x,y,z
-x,-y,-z
x+1/2,y+1/2,z+1/2
-x+1/2,-y+1/2,-z+1/2
-x+1/2,y,-z
x+1/2,-y,z
-x+1,y+1/2,-z+1/2
x+1,-y+1/2,z+1/2

loop_
_atom_site_label
_atom_site_type_symbol
_atom_site_fract_x
_atom_site_fract_y
_atom_site_fract_z
_atom_site_U_iso_or_equiv
_atom_site_occupancy
_atom_site_adp_type
_atom_site_refinement_flags_posn
S1 S 0.85409(6) 0.54066(8) 0.731524(8) 0.0455 1.0000 Uani .
C2 C 0.75738(19) 0.3710(3) 0.70630(3) 0.0384 1.0000 Uani .
C3 C 0.68366(18) 0.1670(3) 0.71605(3) 0.0355 1.0000 Uani .
C4 C 0.70732(18) 0.1573(3) 0.74454(3) 0.0346 1.0000 Uani .
C5 C 0.5993(2) 0.0178(3) 0.69794(3) 0.0465 1.0000 Uani .
C6 C 0.5897(2) 0.0762(4) 0.67117(3) 0.0523 1.0000 Uani .
C7 C 0.6623(2) 0.2802(4) 0.66144(3) 0.0483 1.0000 Uani .
C8 C 0.7472(2) 0.4276(3) 0.67914(3) 0.0452 1.0000 Uani .
C9 C 0.6509(2) 0.3383(4) 0.63188(3) 0.0598 1.0000 Uani .
C10 C 0.7797(2) 0.2176(4) 0.61654(3) 0.0587 1.0000 Uani .
C11 C 0.7848(2) 0.3034(5) 0.58777(3) 0.0667 1.0000 Uani .
C12 C 0.9184(3) 0.1921(5) 0.57291(4) 0.0732 1.0000 Uani .
C13 C 0.9363(3) 0.3002(5) 0.54527(4) 0.0829 1.0000 Uani .
C14 C 1.0755(3) 0.2005(6) 0.53162(4) 0.0965 1.0000 Uani .
O15 O 1.0956(2) 0.3130(4) 0.50671(3) 0.1208 1.0000 Uani .
H51 H 0.5496 -0.1174 0.7040 0.0541 1.0000 Uiso R
H61 H 0.5332 -0.0244 0.6590 0.0629 1.0000 Uiso R
H81 H 0.7941 0.5653 0.6729 0.0533 1.0000 Uiso R
H91 H 0.6632 0.5090 0.6304 0.0707 1.0000 Uiso R
H92 H 0.5450 0.2907 0.6248 0.0713 1.0000 Uiso R
H101 H 0.8839 0.2485 0.6259 0.0699 1.0000 Uiso R
H102 H 0.7621 0.0472 0.6170 0.0696 1.0000 Uiso R
H111 H 0.7983 0.4719 0.5879 0.0782 1.0000 Uiso R
H112 H 0.6838 0.2638 0.5782 0.0782 1.0000 Uiso R
H121 H 1.0195 0.2165 0.5832 0.0864 1.0000 Uiso R
H122 H 0.9001 0.0233 0.5715 0.0861 1.0000 Uiso R
H131 H 0.9504 0.4716 0.5472 0.0974 1.0000 Uiso R
H132 H 0.8374 0.2721 0.5343 0.0972 1.0000 Uiso R
H141 H 1.1731 0.2286 0.5429 0.1125 1.0000 Uiso R
H142 H 1.0603 0.0301 0.5284 0.1121 1.0000 Uiso R
H151 H 1.0406 0.4254 0.5047 0.1440 0.5000 Uiso R
H152 H 1.1860 0.3061 0.5035 0.1440 0.5000 Uiso R

loop_
_atom_site_aniso_label
_atom_site_aniso_U_11
_atom_site_aniso_U_22
_atom_site_aniso_U_33
_atom_site_aniso_U_23
_atom_site_aniso_U_13
_atom_site_aniso_U_12
S1 0.0600(3) 0.0423(2) 0.0352(2) 0.00060(19) 0.01118(18) -0.0133(2)
C2 0.0414(8) 0.0411(9) 0.0336(8) -0.0008(7) 0.0093(6) 0.0030(7)
C3 0.0358(8) 0.0392(9) 0.0321(8) -0.0016(7) 0.0087(6) 0.0023(7)
C4 0.0371(8) 0.0344(8) 0.0334(8) 0.0010(7) 0.0096(6) 0.0001(7)
C5 0.0504(10) 0.0501(11) 0.0394(9) -0.0042(8) 0.0064(7) -0.0084(9)
C6 0.0565(11) 0.0624(13) 0.0377(9) -0.0092(9) 0.0003(8) -0.0035(10)
C7 0.0523(10) 0.0607(12) 0.0322(8) 0.0008(8) 0.0054(7) 0.0119(9)
C8 0.0537(10) 0.0463(10) 0.0369(9) 0.0062(8) 0.0133(7) 0.0029(9)
C9 0.0689(13) 0.0759(15) 0.0347(9) 0.0055(10) 0.0036(8) 0.0108(12)
C10 0.0698(13) 0.0749(14) 0.0322(9) 0.0072(9) 0.0088(8) 0.0062(12)
C11 0.0751(14) 0.0908(17) 0.0348(9) 0.0099(11) 0.0093(9) 0.0038(13)
C12 0.0793(15) 0.1015(19) 0.0404(10) 0.0081(12) 0.0168(10) 0.0039(14)
C13 0.0859(16) 0.120(2) 0.0445(11) 0.0122(14) 0.0231(11) 0.0011(17)
C14 0.102(2) 0.136(3) 0.0551(14) 0.0103(16) 0.0335(13) 0.007(2)
O15 0.1227(15) 0.177(2) 0.0683(11) 0.0289(13) 0.0530(11) 0.0118(16)

loop_
_atom_type_symbol
_atom_type_scat_dispersion_real
_atom_type_scat_dispersion_imag
_atom_type_scat_Cromer_Mann_a1
_atom_type_scat_Cromer_Mann_b1
_atom_type_scat_Cromer_Mann_a2
_atom_type_scat_Cromer_Mann_b2
_atom_type_scat_Cromer_Mann_a3
_atom_type_scat_Cromer_Mann_b3
_atom_type_scat_Cromer_Mann_a4
_atom_type_scat_Cromer_Mann_b4
_atom_type_scat_Cromer_Mann_c
_atom_type_scat_source
C 0.0033 0.0016 2.3100 20.8439 1.0200 10.2075 1.5886 0.5687 0.8650 51.6512 0.2156 'International Tables Vol C 4.2.6.8 and 6.1.1.4'
H 0.0000 0.0000 0.4930 10.5109 0.3229 26.1257 0.1402 3.1424 0.0408 57.7998 0.0030 'International Tables Vol C 4.2.6.8 and 6.1.1.4'
O 0.0106 0.0060 3.0485 13.2771 2.2868 5.7011 1.5463 0.3239 0.8670 32.9089 0.2508 'International Tables Vol C 4.2.6.8 and 6.1.1.4'
S 0.1246 0.1234 6.9053 1.4679 5.2034 22.2151 1.4379 0.2536 1.5863 56.1720 0.8669 'International Tables Vol C 4.2.6.8 and 6.1.1.4'

loop_
_montpellier_diffrn_reflns_class_number
_montpellier_diffrn_reflns_class_d_res_high
_montpellier_diffrn_reflns_class_d_res_low
_montpellier_diffrn_reflns_class_redundancy
_montpellier_diffrn_reflns_class_av_i/ui
_diffrn_reflns_class_av_R_eq
_montpellier_diffrn_reflns_class_completeness_shell
_montpellier_diffrn_reflns_class_cumul_completeness
0 100.0 1.79 5.3 81.24 0.015 99.6 99.63
1 1.79 1.39 4.8 53.80 0.022 100.0 99.81
2 1.39 1.22 4.2 36.83 0.026 100.0 99.88
3 1.22 1.10 3.5 25.97 0.031 100.0 99.91
4 1.10 1.02 3.0 16.36 0.044 100.0 99.93
5 1.02 0.95 2.9 12.51 0.058 100.0 99.94
6 0.95 0.90 2.6 9.62 0.072 100.0 99.95
7 0.90 0.86 2.6 6.81 0.100 100.0 99.95
8 0.86 0.83 1.9 5.96 0.091 95.4 99.42
9 0.83 0.76 1.2 3.74 0.134 42.4 87.38

loop_
_geom_angle_atom_site_label_1
_geom_angle_site_symmetry_1
_geom_angle_atom_site_label_2
_geom_angle_atom_site_label_3
_geom_angle_site_symmetry_3
_geom_angle
_geom_angle_publ_flag
C4 4_656 S1 C2 . 90.48(7) yes
S1 . C2 C3 . 112.87(11) yes
S1 . C2 C8 . 125.66(14) yes
C3 . C2 C8 . 121.45(16) yes
C2 . C3 C4 . 109.87(14) yes
C2 . C3 C5 . 118.66(14) yes
C4 . C3 C5 . 131.43(15) yes
C3 . C4 S1 4_656 133.22(12) yes
C3 . C4 C4 4_656 114.35(17) yes
S1 4_656 C4 C4 4_656 112.41(15) yes
C3 . C5 C6 . 119.30(17) yes
C3 . C5 H51 . 119.9 no
C6 . C5 H51 . 120.8 no
C5 . C6 C7 . 122.11(17) yes
C5 . C6 H61 . 119.1 no
C7 . C6 H61 . 118.8 no
C6 . C7 C8 . 119.02(15) yes
C6 . C7 C9 . 120.87(18) yes
C8 . C7 C9 . 120.11(18) yes
C2 . C8 C7 . 119.44(17) yes
C2 . C8 H81 . 120.8 no
C7 . C8 H81 . 119.7 no
C7 . C9 C10 . 113.03(16) yes
C7 . C9 H91 . 106.6 no
C10 . C9 H91 . 108.9 no
C7 . C9 H92 . 107.9 no
C10 . C9 H92 . 110.3 no
H91 . C9 H92 . 110.1 no
C9 . C10 C11 . 113.30(17) yes
C9 . C10 H101 . 108.2 no
C11 . C10 H101 . 109.2 no
C9 . C10 H102 . 108.6 no
C11 . C10 H102 . 110.2 no
H101 . C10 H102 . 107.2 no
C10 . C11 C12 . 113.28(18) yes
C10 . C11 H111 . 108.5 no
C12 . C11 H111 . 108.9 no
C10 . C11 H112 . 109.0 no
C12 . C11 H112 . 107.8 no
H111 . C11 H112 . 109.3 no
C11 . C12 C13 . 113.2(2) yes
C11 . C12 H121 . 108.8 no
C13 . C12 H121 . 107.4 no
C11 . C12 H122 . 109.1 no
C13 . C12 H122 . 110.3 no
H121 . C12 H122 . 107.9 no
C12 . C13 C14 . 112.6(2) yes
C12 . C13 H131 . 108.6 no
C14 . C13 H131 . 109.0 no
C12 . C13 H132 . 109.0 no
C14 . C13 H132 . 109.6 no
H131 . C13 H132 . 107.9 no
C13 . C14 O15 . 111.7(2) yes
C13 . C14 H141 . 108.6 no
O15 . C14 H141 . 107.6 no
C13 . C14 H142 . 110.3 no
O15 . C14 H142 . 108.2 no
H141 . C14 H142 . 110.5 no
C14 . O15 H151 . 111.9 no
C14 . O15 H152 . 108.9 no
H151 . O15 H152 . 125.4 no

loop_
_geom_bond_atom_site_label_1
_geom_bond_atom_site_label_2
_geom_bond_site_symmetry_2
_geom_bond_distance
_geom_bond_publ_flag
S1 C4 4_656 1.7354(15) yes
S1 C2 . 1.7469(17) yes
C2 C3 . 1.403(2) yes
C2 C8 . 1.397(2) yes
C3 C4 . 1.433(2) yes
C3 C5 . 1.398(2) yes
C4 C4 4_656 1.362(3) yes
C5 C6 . 1.381(2) yes
C5 H51 . 0.926 no
C6 C7 . 1.398(3) yes
C6 H61 . 0.939 no
C7 C8 . 1.382(2) yes
C7 C9 . 1.516(2) yes
C8 H81 . 0.929 no
C9 C10 . 1.517(2) yes
C9 H91 . 0.969 no
C9 H92 . 0.973 no
C10 C11 . 1.525(2) yes
C10 H101 . 0.982 no
C10 H102 . 0.969 no
C11 C12 . 1.512(3) yes
C11 H111 . 0.954 no
C11 H112 . 0.974 no
C12 C13 . 1.529(3) yes
C12 H121 . 0.975 no
C12 H122 . 0.963 no
C13 C14 . 1.491(3) yes
C13 H131 . 0.975 no
C13 H132 . 0.982 no
C14 O15 . 1.419(3) yes
C14 H141 . 0.980 no
C14 H142 . 0.979 no
O15 H151 . 0.785 no
O15 H152 . 0.782 no

loop_
_geom_hbond_atom_site_label_D
_geom_hbond_atom_site_label_H
_geom_hbond_atom_site_label_A
_geom_hbond_site_symmetry_A
_geom_hbond_angle_DHA
_geom_hbond_distance_DH
_geom_hbond_distance_HA
_geom_hbond_distance_DA
_geom_hbond_publ_flag
O15 H151 O15 2_766 169.81(10) 0.785 1.928 2.704(3) yes
O15 H152 O15 5_756 174.78(7) 0.782 1.922 2.701(3) yes
